data_4078112
loop_
_publ_author_name
'Miyake, Yoshihiro'
'Moriyama, Taichi'
'Tanabe, Yoshiaki'
'Endo, Satoshi'
'Nishibayashi, Yoshiaki'

_publ_section_title
;
 Synthesis and Reactivity of Hybrid Phosphido- and Hydrosulfido-Bridged
 Diruthenium Complexes: Transformations into Diruthenium and
 Tetraruthenium Complexes Bridged by Phosphido and Sulfido Ligands
;
_journal_issue 8
_journal_name_full Organometallics
_journal_page_first 3292
_journal_paper_doi 10.1021/om3001247
_journal_volume 31
_journal_year 2012
_chemical_absolute_configuration ad
_chemical_formula_moiety 'C31 H44 Cl O P Ru2 S'
_chemical_formula_sum 'C31 H44 Cl O P Ru2 S'
_chemical_formula_weight 733.31
_space_group_IT_number 33
_symmetry_cell_setting orthorhombic
_symmetry_Int_Tables_number 33
_symmetry_space_group_name_Hall 'P 2c -2n'
_symmetry_space_group_name_H-M 'P n a 21'
_atom_sites_solution_hydrogens geom
_atom_sites_solution_primary direct
_atom_sites_solution_secondary difmap
_cell_angle_alpha 90.0000
_cell_angle_beta 90.0000
_cell_angle_gamma 90.0000
_cell_formula_units_Z 4
_cell_length_a 14.0370(7)
_cell_length_b 19.5485(9)
_cell_length_c 11.3344(5)
_cell_measurement_reflns_used 10932
_cell_measurement_temperature 173
_cell_measurement_theta_max 27.48
_cell_measurement_theta_min 3.09
_cell_volume 3110.2(3)
_computing_cell_refinement 'RAPID AUTO'
_computing_data_collection 'RAPID AUTO (Rigaku)'
_computing_data_reduction 'RAPID AUTO'
_computing_molecular_graphics 'CrystalStructure 4.0'
_computing_publication_material 'CrystalStructure 4.0 (Rigaku, 2010)'
_computing_structure_refinement 'CRYSTALS (Carruthers, et al., 1999)'
_computing_structure_solution SIR97
_diffrn_ambient_temperature 173
_diffrn_detector_area_resol_mean 10.000
_diffrn_measured_fraction_theta_full 0.983
_diffrn_measured_fraction_theta_max 0.983
_diffrn_measurement_device_type 'Rigaku R-AXIS RAPID'
_diffrn_measurement_method \w
_diffrn_radiation_type 'Mo K\a'
_diffrn_radiation_wavelength 0.71075
_diffrn_reflns_av_R_equivalents 0.0836
_diffrn_reflns_limit_h_max 18
_diffrn_reflns_limit_h_min -16
_diffrn_reflns_limit_k_max 25
_diffrn_reflns_limit_k_min -25
_diffrn_reflns_limit_l_max 14
_diffrn_reflns_limit_l_min -14
_diffrn_reflns_number 25901
_diffrn_reflns_theta_full 27.48
_diffrn_reflns_theta_max 27.48
_diffrn_standards_number 0
_exptl_absorpt_coefficient_mu 1.1984
_exptl_absorpt_correction_T_max 0.988
_exptl_absorpt_correction_T_min 0.290
_exptl_absorpt_correction_type multi-scan
_exptl_absorpt_process_details 'ABSCOR (Rigaku, 1995)'
_exptl_crystal_colour red
_exptl_crystal_density_diffrn 1.566
_exptl_crystal_density_method 'not measured'
_exptl_crystal_description chunk
_exptl_crystal_F_000 1496.00
_exptl_crystal_size_max 0.100
_exptl_crystal_size_mid 0.050
_exptl_crystal_size_min 0.010
_refine_diff_density_max 3.230
_refine_diff_density_min -2.630
_refine_ls_abs_structure_details 'Flack, H. D. (1983), Acta Cryst. A39, 876-881.  3194 Friedel Pairs'
_refine_ls_abs_structure_Flack 0.11(5)
_refine_ls_extinction_method none
_refine_ls_goodness_of_fit_ref 1.000
_refine_ls_hydrogen_treatment constr
_refine_ls_number_parameters 379
_refine_ls_number_reflns 6892
_refine_ls_R_factor_gt 0.0650
_refine_ls_shift/su_max 0.000
_refine_ls_structure_factor_coef Fsqd
_refine_ls_weighting_details 'w = 1/[2.2900\s(Fo^2^)]/(4Fo^2^)'
_refine_ls_weighting_scheme calc
_refine_ls_wR_factor_ref 0.1089
_reflns_number_gt 6345
_reflns_number_total 6892
_reflns_threshold_expression F^2^>2.0\s(F^2^)
_cod_data_source_file om3001247_si_001.cif
_cod_data_source_block 7_Cl
_cod_database_code 4078112

loop_
_symmetry_equiv_pos_site_id
_symmetry_equiv_pos_as_xyz
1 +X,+Y,+Z
2 1/2-X,1/2+Y,1/2+Z
3 1/2+X,1/2-Y,+Z
4 -X,-Y,1/2+Z

loop_
_atom_site_label
_atom_site_type_symbol
_atom_site_fract_x
_atom_site_fract_y
_atom_site_fract_z
_atom_site_U_iso_or_equiv
_atom_site_adp_type
_atom_site_occupancy
_atom_site_symmetry_multiplicity
_atom_site_calc_flag
_atom_site_refinement_flags
Ru(1) Ru 0.29504(4) 0.45570(3) 0.73122(10) 0.02824(15) Uani 1.0 4 d .
Ru(2) Ru 0.18017(3) 0.39743(3) 0.89668(10) 0.02561(13) Uani 1.0 4 d .
Cl(1) Cl 0.35919(14) 0.16758(10) 0.71148(19) 0.0480(6) Uani 1.0 4 d .
S(1) S 0.12606(13) 0.42846(10) 0.70073(16) 0.0288(5) Uani 1.0 4 d .
P(1) P 0.23259(13) 0.51020(9) 0.8877(2) 0.0341(5) Uani 1.0 4 d .
O(1) O 0.1565(4) 0.2218(3) 0.7381(4) 0.0332(13) Uani 1.0 4 d .
C(1) C 0.2676(5) 0.3553(4) 0.7606(6) 0.027(2) Uani 1.0 4 d .
C(2) C 0.1734(5) 0.3450(4) 0.7215(6) 0.0261(18) Uani 1.0 4 d .
C(3) C 0.1197(6) 0.2826(4) 0.6844(6) 0.033(2) Uani 1.0 4 d .
C(4) C 0.1249(5) 0.2784(4) 0.5494(6) 0.029(2) Uani 1.0 4 d .
C(5) C 0.0466(6) 0.3028(5) 0.4836(7) 0.042(3) Uani 1.0 4 d .
C(6) C 0.0520(7) 0.2994(5) 0.3605(7) 0.050(3) Uani 1.0 4 d .
C(7) C 0.1274(8) 0.2721(5) 0.3054(7) 0.051(3) Uani 1.0 4 d .
C(8) C 0.2064(7) 0.2489(5) 0.3684(6) 0.044(3) Uani 1.0 4 d .
C(9) C 0.2008(6) 0.2495(5) 0.4895(7) 0.043(3) Uani 1.0 4 d .
C(10) C 0.3052(6) 0.5513(4) 0.9996(7) 0.047(3) Uani 1.0 4 d .
C(11) C 0.1395(6) 0.5742(5) 0.8741(8) 0.051(3) Uani 1.0 4 d .
C(12) C 0.3533(6) 0.4605(5) 0.5519(7) 0.042(3) Uani 1.0 4 d .
C(13) C 0.4168(5) 0.4189(4) 0.6185(7) 0.036(3) Uani 1.0 4 d .
C(14) C 0.4532(5) 0.4582(5) 0.7134(7) 0.043(3) Uani 1.0 4 d .
C(15) C 0.4189(6) 0.5235(5) 0.7058(8) 0.048(3) Uani 1.0 4 d .
C(16) C 0.3563(6) 0.5286(4) 0.6082(8) 0.050(3) Uani 1.0 4 d .
C(17) C 0.2968(7) 0.4386(8) 0.4466(8) 0.101(5) Uani 1.0 4 d .
C(18) C 0.4454(7) 0.3474(5) 0.5911(8) 0.056(3) Uani 1.0 4 d .
C(19) C 0.5251(7) 0.4328(7) 0.7975(9) 0.079(4) Uani 1.0 4 d .
C(20) C 0.4481(8) 0.5861(6) 0.7719(12) 0.120(5) Uani 1.0 4 d .
C(21) C 0.3079(8) 0.5917(6) 0.5617(12) 0.117(5) Uani 1.0 4 d .
C(22) C 0.1991(6) 0.3123(4) 1.0198(6) 0.034(3) Uani 1.0 4 d .
C(23) C 0.0980(5) 0.3165(4) 0.9901(5) 0.0256(19) Uani 1.0 4 d .
C(24) C 0.0643(5) 0.3812(4) 1.0295(6) 0.030(2) Uani 1.0 4 d .
C(25) C 0.1403(6) 0.4165(4) 1.0877(7) 0.035(3) Uani 1.0 4 d .
C(26) C 0.2245(6) 0.3740(4) 1.0790(6) 0.034(3) Uani 1.0 4 d .
C(27) C 0.2627(6) 0.2532(4) 1.0017(6) 0.040(3) Uani 1.0 4 d .
C(28) C 0.0356(5) 0.2600(4) 0.9497(6) 0.035(3) Uani 1.0 4 d .
C(29) C -0.0365(6) 0.4054(5) 1.0228(7) 0.049(3) Uani 1.0 4 d .
C(30) C 0.1283(7) 0.4787(5) 1.1639(7) 0.051(3) Uani 1.0 4 d .
C(31) C 0.3211(6) 0.3859(5) 1.1317(7) 0.048(3) Uani 1.0 4 d .
H(1) H 0.2163 0.2102 0.7025 0.0398 Uiso 1.0 4 calc R
H(2) H 0.3155 0.3193 0.7701 0.0327 Uiso 1.0 4 calc R
H(3) H 0.0528 0.2881 0.7075 0.0389 Uiso 1.0 4 calc R
H(4) H -0.0059 0.3214 0.5220 0.0501 Uiso 1.0 4 calc R
H(5) H 0.0009 0.3155 0.3163 0.0603 Uiso 1.0 4 calc R
H(6) H 0.1281 0.2690 0.2235 0.0613 Uiso 1.0 4 calc R
H(7) H 0.2597 0.2322 0.3291 0.0532 Uiso 1.0 4 calc R
H(8) H 0.2515 0.2318 0.5325 0.0510 Uiso 1.0 4 calc R
H(9) H 0.3241 0.5959 0.9729 0.0567 Uiso 1.0 4 calc R
H(10) H 0.3609 0.5240 1.0141 0.0568 Uiso 1.0 4 calc R
H(11) H 0.2692 0.5556 1.0712 0.0568 Uiso 1.0 4 calc R
H(12) H 0.1623 0.6137 0.8323 0.0613 Uiso 1.0 4 calc R
H(13) H 0.1202 0.5874 0.9522 0.0614 Uiso 1.0 4 calc R
H(14) H 0.0860 0.5551 0.8329 0.0613 Uiso 1.0 4 calc R
H(15) H 0.2545 0.4017 0.4666 0.1209 Uiso 1.0 4 calc R
H(16) H 0.2603 0.4772 0.4202 0.1209 Uiso 1.0 4 calc R
H(17) H 0.3390 0.4241 0.3848 0.1209 Uiso 1.0 4 calc R
H(18) H 0.4713 0.3253 0.6596 0.0674 Uiso 1.0 4 calc R
H(19) H 0.3900 0.3229 0.5650 0.0674 Uiso 1.0 4 calc R
H(20) H 0.4921 0.3478 0.5294 0.0674 Uiso 1.0 4 calc R
H(21) H 0.5013 0.4381 0.8764 0.0947 Uiso 1.0 4 calc R
H(22) H 0.5360 0.3852 0.7817 0.0947 Uiso 1.0 4 calc R
H(23) H 0.5839 0.4574 0.7895 0.0947 Uiso 1.0 4 calc R
H(24) H 0.5146 0.5947 0.7586 0.1434 Uiso 1.0 4 calc R
H(25) H 0.4118 0.6254 0.7483 0.1434 Uiso 1.0 4 calc R
H(26) H 0.4377 0.5774 0.8542 0.1434 Uiso 1.0 4 calc R
H(27) H 0.3557 0.6242 0.5384 0.1398 Uiso 1.0 4 calc R
H(28) H 0.2689 0.5805 0.4949 0.1398 Uiso 1.0 4 calc R
H(29) H 0.2690 0.6113 0.6226 0.1398 Uiso 1.0 4 calc R
H(30) H 0.3253 0.2642 1.0299 0.0479 Uiso 1.0 4 calc R
H(31) H 0.2657 0.2426 0.9191 0.0479 Uiso 1.0 4 calc R
H(32) H 0.2386 0.2145 1.0442 0.0479 Uiso 1.0 4 calc R
H(33) H 0.0732 0.2200 0.9342 0.0422 Uiso 1.0 4 calc R
H(34) H 0.0041 0.2742 0.8786 0.0421 Uiso 1.0 4 calc R
H(35) H -0.0111 0.2497 1.0090 0.0422 Uiso 1.0 4 calc R
H(36) H -0.0728 0.3719 0.9804 0.0588 Uiso 1.0 4 calc R
H(37) H -0.0391 0.4484 0.9818 0.0588 Uiso 1.0 4 calc R
H(38) H -0.0626 0.4109 1.1005 0.0588 Uiso 1.0 4 calc R
H(39) H 0.1070 0.5167 1.1172 0.0614 Uiso 1.0 4 calc R
H(40) H 0.0822 0.4693 1.2242 0.0615 Uiso 1.0 4 calc R
H(41) H 0.1882 0.4900 1.1999 0.0615 Uiso 1.0 4 calc R
H(42) H 0.3267 0.4330 1.1547 0.0579 Uiso 1.0 4 calc R
H(43) H 0.3291 0.3571 1.1997 0.0580 Uiso 1.0 4 calc R
H(44) H 0.3692 0.3751 1.0744 0.0579 Uiso 1.0 4 calc R

loop_
_atom_site_aniso_label
_atom_site_aniso_U_11
_atom_site_aniso_U_22
_atom_site_aniso_U_33
_atom_site_aniso_U_12
_atom_site_aniso_U_13
_atom_site_aniso_U_23
Ru(1) 0.0265(3) 0.0199(3) 0.0383(3) -0.0012(3) 0.0040(3) 0.0017(3)
Ru(2) 0.0243(3) 0.0244(3) 0.0282(3) -0.0009(3) 0.0001(3) 0.0007(3)
Cl(1) 0.0473(12) 0.0487(12) 0.0480(12) 0.0091(10) -0.0011(10) -0.0050(11)
S(1) 0.0287(10) 0.0283(10) 0.0296(10) 0.0019(9) 0.0010(8) 0.0009(8)
P(1) 0.0351(10) 0.0240(10) 0.0431(11) -0.0030(8) 0.0033(11) -0.0018(10)
O(1) 0.037(3) 0.029(3) 0.033(3) 0.003(3) -0.003(3) 0.000(3)
C(1) 0.027(4) 0.021(4) 0.034(4) -0.001(3) 0.010(3) -0.005(3)
C(2) 0.030(4) 0.026(4) 0.023(4) 0.003(3) 0.006(4) 0.011(4)
C(3) 0.041(5) 0.028(4) 0.029(4) 0.002(4) 0.006(4) 0.004(3)
C(4) 0.039(5) 0.024(4) 0.025(4) -0.010(4) -0.001(4) 0.002(3)
C(5) 0.032(5) 0.043(6) 0.051(5) 0.004(4) 0.006(4) 0.017(4)
C(6) 0.058(6) 0.051(6) 0.041(5) 0.010(5) -0.013(4) 0.014(4)
C(7) 0.092(8) 0.036(6) 0.025(4) 0.001(6) 0.005(5) 0.006(4)
C(8) 0.058(6) 0.039(5) 0.036(5) -0.004(4) 0.008(4) 0.008(4)
C(9) 0.048(6) 0.037(5) 0.042(5) 0.009(5) 0.016(4) 0.001(4)
C(10) 0.057(6) 0.034(5) 0.052(5) -0.019(5) 0.003(4) -0.005(4)
C(11) 0.058(6) 0.034(5) 0.062(7) 0.000(5) 0.002(5) -0.012(5)
C(12) 0.030(5) 0.070(7) 0.027(4) -0.006(5) 0.014(4) 0.022(4)
C(13) 0.026(4) 0.032(5) 0.051(5) 0.002(4) 0.019(4) 0.001(4)
C(14) 0.028(4) 0.049(5) 0.052(6) 0.001(4) 0.007(4) -0.021(5)
C(15) 0.042(5) 0.043(6) 0.059(6) -0.017(4) 0.019(5) -0.004(5)
C(16) 0.047(6) 0.026(5) 0.077(6) 0.010(4) 0.039(5) 0.026(5)
C(17) 0.066(8) 0.211(16) 0.024(5) -0.045(9) -0.004(5) 0.018(7)
C(18) 0.079(7) 0.033(5) 0.056(6) 0.013(5) 0.014(5) 0.003(5)
C(19) 0.041(6) 0.135(12) 0.060(6) -0.005(7) -0.005(5) -0.006(7)
C(20) 0.091(9) 0.080(9) 0.188(14) -0.050(8) 0.088(9) -0.068(9)
C(21) 0.072(8) 0.090(9) 0.187(14) 0.034(7) 0.073(9) 0.100(10)
C(22) 0.042(5) 0.035(5) 0.026(4) -0.003(4) 0.002(4) 0.009(4)
C(23) 0.034(5) 0.029(5) 0.014(3) -0.008(4) -0.001(3) 0.007(3)
C(24) 0.030(4) 0.035(5) 0.024(4) -0.001(4) 0.005(3) 0.000(3)
C(25) 0.040(5) 0.029(5) 0.036(5) 0.000(4) 0.014(4) -0.008(4)
C(26) 0.036(5) 0.035(5) 0.031(4) -0.006(4) -0.007(4) 0.004(4)
C(27) 0.044(5) 0.037(5) 0.038(5) -0.000(4) -0.016(4) 0.018(4)
C(28) 0.033(5) 0.041(5) 0.032(4) -0.015(4) 0.002(3) 0.004(4)
C(29) 0.045(5) 0.070(7) 0.032(4) 0.006(5) 0.000(4) -0.005(4)
C(30) 0.069(7) 0.046(6) 0.038(5) -0.004(5) 0.001(5) -0.014(4)
C(31) 0.048(6) 0.061(7) 0.036(5) -0.020(5) -0.015(4) 0.005(5)

loop_
_atom_type_symbol
_atom_type_description
_atom_type_scat_dispersion_real
_atom_type_scat_dispersion_imag
_atom_type_scat_source
C C 0.0033 0.0016
;
International Tables for Crystallography
(1992, Vol. C, Tables 4.2.6.8 and 6.1.1.4)
;
H H 0.0000 0.0000
;
International Tables for Crystallography
(1992, Vol. C, Table 6.1.1.4)
;
O O 0.0106 0.0060
;
International Tables for Crystallography
(1992, Vol. C, Tables 4.2.6.8 and 6.1.1.4)
;
P P 0.1023 0.0942
;
International Tables for Crystallography
(1992, Vol. C, Tables 4.2.6.8 and 6.1.1.4)
;
S S 0.1246 0.1234
;
International Tables for Crystallography
(1992, Vol. C, Tables 4.2.6.8 and 6.1.1.4)
;
Cl Cl 0.1484 0.1585
;
International Tables for Crystallography
(1992, Vol. C, Tables 4.2.6.8 and 6.1.1.4)
;
Ru Ru -1.2594 0.8363
;
International Tables for Crystallography
(1992, Vol. C, Tables 4.2.6.8 and 6.1.1.4)
;

loop_
_geom_angle_atom_site_label_1
_geom_angle_atom_site_label_2
_geom_angle_atom_site_label_3
_geom_angle
_geom_angle_publ_flag
Ru(2) Ru(1) S(1) 55.54(5) yes
Ru(2) Ru(1) P(1) 54.81(6) yes
Ru(2) Ru(1) C(1) 50.91(19) yes
Ru(2) Ru(1) C(12) 151.3(3) yes
Ru(2) Ru(1) C(13) 135.0(2) yes
Ru(2) Ru(1) C(14) 131.4(3) yes
Ru(2) Ru(1) C(15) 143.9(3) yes
Ru(2) Ru(1) C(16) 162.1(3) yes
S(1) Ru(1) P(1) 80.62(7) yes
S(1) Ru(1) C(1) 68.2(2) yes
S(1) Ru(1) C(12) 103.8(2) yes
S(1) Ru(1) C(13) 125.8(2) yes
S(1) Ru(1) C(14) 162.5(3) yes
S(1) Ru(1) C(15) 150.9(3) yes
S(1) Ru(1) C(16) 115.8(3) yes
P(1) Ru(1) C(1) 104.8(2) yes
P(1) Ru(1) C(12) 149.0(3) yes
P(1) Ru(1) C(13) 153.5(2) yes
P(1) Ru(1) C(14) 116.7(3) yes
P(1) Ru(1) C(15) 97.2(3) yes
P(1) Ru(1) C(16) 110.5(3) yes
C(1) Ru(1) C(12) 105.3(3) yes
C(1) Ru(1) C(13) 85.9(3) yes
C(1) Ru(1) C(14) 103.1(3) yes
C(1) Ru(1) C(15) 138.9(3) yes
C(1) Ru(1) C(16) 144.7(3) yes
C(12) Ru(1) C(13) 37.3(3) yes
C(12) Ru(1) C(14) 62.9(3) yes
C(12) Ru(1) C(15) 63.8(3) yes
C(12) Ru(1) C(16) 39.6(4) yes
C(13) Ru(1) C(14) 36.9(3) yes
C(13) Ru(1) C(15) 61.3(3) yes
C(13) Ru(1) C(16) 62.9(3) yes
C(14) Ru(1) C(15) 35.9(3) yes
C(14) Ru(1) C(16) 62.1(3) yes
C(15) Ru(1) C(16) 37.7(4) yes
Ru(1) Ru(2) S(1) 56.63(6) yes
Ru(1) Ru(2) P(1) 52.14(6) yes
Ru(1) Ru(2) C(1) 47.45(19) yes
Ru(1) Ru(2) C(2) 66.74(17) yes
Ru(1) Ru(2) C(22) 133.3(2) yes
Ru(1) Ru(2) C(23) 158.71(18) yes
Ru(1) Ru(2) C(24) 162.29(19) yes
Ru(1) Ru(2) C(25) 137.3(2) yes
Ru(1) Ru(2) C(26) 124.4(2) yes
S(1) Ru(2) P(1) 79.75(8) yes
S(1) Ru(2) C(1) 67.34(19) yes
S(1) Ru(2) C(2) 44.59(18) yes
S(1) Ru(2) C(22) 144.4(2) yes
S(1) Ru(2) C(23) 116.83(17) yes
S(1) Ru(2) C(24) 115.08(18) yes
S(1) Ru(2) C(25) 139.1(2) yes
S(1) Ru(2) C(26) 176.8(2) yes
P(1) Ru(2) C(1) 98.7(2) yes
P(1) Ru(2) C(2) 114.12(19) yes
P(1) Ru(2) C(22) 135.3(2) yes
P(1) Ru(2) C(23) 149.13(18) yes
P(1) Ru(2) C(24) 113.2(2) yes
P(1) Ru(2) C(25) 87.9(2) yes
P(1) Ru(2) C(26) 98.5(2) yes
C(1) Ru(2) C(2) 37.5(3) yes
C(1) Ru(2) C(22) 95.6(3) yes
C(1) Ru(2) C(23) 111.5(3) yes
C(1) Ru(2) C(24) 148.0(3) yes
C(1) Ru(2) C(25) 153.5(3) yes
C(1) Ru(2) C(26) 115.8(3) yes
C(2) Ru(2) C(22) 102.9(3) yes
C(2) Ru(2) C(23) 94.3(3) yes
C(2) Ru(2) C(24) 120.1(3) yes
C(2) Ru(2) C(25) 155.9(3) yes
C(2) Ru(2) C(26) 138.5(3) yes
C(22) Ru(2) C(23) 38.6(3) yes
C(22) Ru(2) C(24) 63.4(3) yes
C(22) Ru(2) C(25) 63.0(3) yes
C(22) Ru(2) C(26) 37.9(3) yes
C(23) Ru(2) C(24) 37.2(3) yes
C(23) Ru(2) C(25) 62.3(3) yes
C(23) Ru(2) C(26) 63.4(3) yes
C(24) Ru(2) C(25) 37.1(3) yes
C(24) Ru(2) C(26) 63.0(3) yes
C(25) Ru(2) C(26) 37.7(3) yes
Ru(1) S(1) Ru(2) 67.83(6) yes
Ru(1) S(1) C(2) 79.6(2) yes
Ru(2) S(1) C(2) 62.1(3) yes
Ru(1) P(1) Ru(2) 73.06(7) yes
Ru(1) P(1) C(10) 122.8(3) yes
Ru(1) P(1) C(11) 122.7(3) yes
Ru(2) P(1) C(10) 124.5(3) yes
Ru(2) P(1) C(11) 115.4(3) yes
C(10) P(1) C(11) 99.1(4) yes
Ru(1) C(1) Ru(2) 81.6(3) yes
Ru(1) C(1) C(2) 105.4(5) yes
Ru(2) C(1) C(2) 75.1(4) yes
Ru(2) C(2) S(1) 73.3(3) yes
Ru(2) C(2) C(1) 67.4(4) yes
Ru(2) C(2) C(3) 130.2(5) yes
S(1) C(2) C(1) 105.2(5) yes
S(1) C(2) C(3) 121.5(5) yes
C(1) C(2) C(3) 132.7(7) yes
O(1) C(3) C(2) 112.1(6) yes
O(1) C(3) C(4) 111.2(6) yes
C(2) C(3) C(4) 107.4(6) yes
C(3) C(4) C(5) 118.1(7) yes
C(3) C(4) C(9) 123.3(7) yes
C(5) C(4) C(9) 118.5(7) yes
C(4) C(5) C(6) 118.0(8) yes
C(5) C(6) C(7) 121.7(8) yes
C(6) C(7) C(8) 121.2(8) yes
C(7) C(8) C(9) 117.6(8) yes
C(4) C(9) C(8) 122.6(8) yes
Ru(1) C(12) C(13) 73.6(5) yes
Ru(1) C(12) C(16) 69.4(5) yes
Ru(1) C(12) C(17) 122.0(6) yes
C(13) C(12) C(16) 105.5(7) yes
C(13) C(12) C(17) 126.3(9) yes
C(16) C(12) C(17) 128.2(9) yes
Ru(1) C(13) C(12) 69.1(4) yes
Ru(1) C(13) C(14) 70.7(5) yes
Ru(1) C(13) C(18) 128.5(6) yes
C(12) C(13) C(14) 108.6(7) yes
C(12) C(13) C(18) 126.5(7) yes
C(14) C(13) C(18) 124.8(7) yes
Ru(1) C(14) C(13) 72.4(4) yes
Ru(1) C(14) C(15) 71.1(5) yes
Ru(1) C(14) C(19) 128.0(6) yes
C(13) C(14) C(15) 109.4(7) yes
C(13) C(14) C(19) 123.7(8) yes
C(15) C(14) C(19) 126.7(9) yes
Ru(1) C(15) C(14) 73.0(5) yes
Ru(1) C(15) C(16) 69.8(5) yes
Ru(1) C(15) C(20) 130.1(7) yes
C(14) C(15) C(16) 109.5(8) yes
C(14) C(15) C(20) 129.6(9) yes
C(16) C(15) C(20) 120.4(9) yes
Ru(1) C(16) C(12) 71.0(5) yes
Ru(1) C(16) C(15) 72.5(5) yes
Ru(1) C(16) C(21) 125.8(7) yes
C(12) C(16) C(15) 107.0(7) yes
C(12) C(16) C(21) 125.1(9) yes
C(15) C(16) C(21) 127.7(9) yes
Ru(2) C(22) C(23) 72.1(4) yes
Ru(2) C(22) C(26) 71.8(5) yes
Ru(2) C(22) C(27) 125.5(5) yes
C(23) C(22) C(26) 107.7(7) yes
C(23) C(22) C(27) 126.9(7) yes
C(26) C(22) C(27) 125.2(7) yes
Ru(2) C(23) C(22) 69.3(4) yes
Ru(2) C(23) C(24) 72.0(4) yes
Ru(2) C(23) C(28) 133.6(5) yes
C(22) C(23) C(24) 107.5(6) yes
C(22) C(23) C(28) 127.1(7) yes
C(24) C(23) C(28) 124.2(7) yes
Ru(2) C(24) C(23) 70.9(4) yes
Ru(2) C(24) C(25) 72.5(4) yes
Ru(2) C(24) C(29) 127.5(5) yes
C(23) C(24) C(25) 108.9(7) yes
C(23) C(24) C(29) 125.6(7) yes
C(25) C(24) C(29) 125.2(7) yes
Ru(2) C(25) C(24) 70.4(4) yes
Ru(2) C(25) C(26) 68.8(4) yes
Ru(2) C(25) C(30) 135.3(6) yes
C(24) C(25) C(26) 107.5(7) yes
C(24) C(25) C(30) 124.9(8) yes
C(26) C(25) C(30) 126.6(7) yes
Ru(2) C(26) C(22) 70.4(4) yes
Ru(2) C(26) C(25) 73.4(4) yes
Ru(2) C(26) C(31) 126.6(6) yes
C(22) C(26) C(25) 108.3(7) yes
C(22) C(26) C(31) 123.0(7) yes
C(25) C(26) C(31) 128.4(7) yes
C(3) O(1) H(1) 109.497 no
Ru(1) C(1) H(2) 125.713 no
Ru(2) C(1) H(2) 126.291 no
C(2) C(1) H(2) 125.143 no
O(1) C(3) H(3) 108.803 no
C(2) C(3) H(3) 108.635 no
C(4) C(3) H(3) 108.583 no
C(4) C(5) H(4) 120.112 no
C(6) C(5) H(4) 121.856 no
C(5) C(6) H(5) 118.704 no
C(7) C(6) H(5) 119.520 no
C(6) C(7) H(6) 119.887 no
C(8) C(7) H(6) 118.871 no
C(7) C(8) H(7) 120.560 no
C(9) C(8) H(7) 121.807 no
C(4) C(9) H(8) 118.905 no
C(8) C(9) H(8) 118.459 no
P(1) C(10) H(9) 109.629 no
P(1) C(10) H(10) 109.344 no
P(1) C(10) H(11) 109.452 no
H(9) C(10) H(10) 109.475 no
H(9) C(10) H(11) 109.476 no
H(10) C(10) H(11) 109.451 no
P(1) C(11) H(12) 110.818 no
P(1) C(11) H(13) 107.950 no
P(1) C(11) H(14) 109.633 no
H(12) C(11) H(13) 109.488 no
H(12) C(11) H(14) 109.484 no
H(13) C(11) H(14) 109.440 no
C(12) C(17) H(15) 110.769 no
C(12) C(17) H(16) 107.861 no
C(12) C(17) H(17) 109.857 no
H(15) C(17) H(16) 109.437 no
H(15) C(17) H(17) 109.450 no
H(16) C(17) H(17) 109.439 no
C(13) C(18) H(18) 110.920 no
C(13) C(18) H(19) 108.365 no
C(13) C(18) H(20) 109.204 no
H(18) C(18) H(19) 109.451 no
H(18) C(18) H(20) 109.445 no
H(19) C(18) H(20) 109.432 no
C(14) C(19) H(21) 109.135 no
C(14) C(19) H(22) 108.383 no
C(14) C(19) H(23) 110.968 no
H(21) C(19) H(22) 109.446 no
H(21) C(19) H(23) 109.437 no
H(22) C(19) H(23) 109.448 no
C(15) C(20) H(24) 109.341 no
C(15) C(20) H(25) 111.658 no
C(15) C(20) H(26) 107.465 no
H(24) C(20) H(25) 109.448 no
H(24) C(20) H(26) 109.436 no
H(25) C(20) H(26) 109.451 no
C(16) C(21) H(27) 108.837 no
C(16) C(21) H(28) 110.292 no
C(16) C(21) H(29) 109.364 no
H(27) C(21) H(28) 109.448 no
H(27) C(21) H(29) 109.445 no
H(28) C(21) H(29) 109.438 no
C(22) C(27) H(30) 109.466 no
C(22) C(27) H(31) 109.346 no
C(22) C(27) H(32) 109.611 no
H(30) C(27) H(31) 109.483 no
H(30) C(27) H(32) 109.438 no
H(31) C(27) H(32) 109.484 no
C(23) C(28) H(33) 109.809 no
C(23) C(28) H(34) 108.451 no
C(23) C(28) H(35) 110.154 no
H(33) C(28) H(34) 109.482 no
H(33) C(28) H(35) 109.447 no
H(34) C(28) H(35) 109.480 no
C(24) C(29) H(36) 108.138 no
C(24) C(29) H(37) 109.838 no
C(24) C(29) H(38) 110.520 no
H(36) C(29) H(37) 109.441 no
H(36) C(29) H(38) 109.445 no
H(37) C(29) H(38) 109.436 no
C(25) C(30) H(39) 110.156 no
C(25) C(30) H(40) 109.280 no
C(25) C(30) H(41) 109.401 no
H(39) C(30) H(40) 109.277 no
H(39) C(30) H(41) 109.274 no
H(40) C(30) H(41) 109.436 no
C(26) C(31) H(42) 109.221 no
C(26) C(31) H(43) 109.496 no
C(26) C(31) H(44) 109.408 no
H(42) C(31) H(43) 109.629 no
H(42) C(31) H(44) 109.628 no
H(43) C(31) H(44) 109.444 no

loop_
_geom_bond_atom_site_label_1
_geom_bond_atom_site_label_2
_geom_bond_distance
_geom_bond_publ_flag
Ru(1) Ru(2) 2.7230(13) yes
Ru(1) S(1) 2.455(2) yes
Ru(1) P(1) 2.247(3) yes
Ru(1) C(1) 2.027(7) yes
Ru(1) C(12) 2.192(8) yes
Ru(1) C(13) 2.252(8) yes
Ru(1) C(14) 2.230(7) yes
Ru(1) C(15) 2.206(9) yes
Ru(1) C(16) 2.171(9) yes
Ru(2) S(1) 2.424(2) yes
Ru(2) P(1) 2.3263(19) yes
Ru(2) C(1) 2.136(7) yes
Ru(2) C(2) 2.236(7) yes
Ru(2) C(22) 2.188(8) yes
Ru(2) C(23) 2.225(7) yes
Ru(2) C(24) 2.240(7) yes
Ru(2) C(25) 2.267(8) yes
Ru(2) C(26) 2.206(7) yes
S(1) C(2) 1.777(7) yes
P(1) C(10) 1.815(9) yes
P(1) C(11) 1.816(9) yes
O(1) C(3) 1.431(9) yes
C(1) C(2) 1.408(10) yes
C(2) C(3) 1.495(10) yes
C(3) C(4) 1.534(9) yes
C(4) C(5) 1.412(11) yes
C(4) C(9) 1.384(11) yes
C(5) C(6) 1.398(11) yes
C(6) C(7) 1.341(13) yes
C(7) C(8) 1.394(13) yes
C(8) C(9) 1.374(11) yes
C(12) C(13) 1.423(11) yes
C(12) C(16) 1.477(13) yes
C(12) C(17) 1.496(12) yes
C(13) C(14) 1.417(11) yes
C(13) C(18) 1.488(12) yes
C(14) C(15) 1.367(12) yes
C(14) C(19) 1.475(13) yes
C(15) C(16) 1.416(12) yes
C(15) C(20) 1.492(15) yes
C(16) C(21) 1.505(15) yes
C(22) C(23) 1.460(11) yes
C(22) C(26) 1.425(11) yes
C(22) C(27) 1.474(11) yes
C(23) C(24) 1.423(10) yes
C(23) C(28) 1.483(11) yes
C(24) C(25) 1.432(11) yes
C(24) C(29) 1.493(11) yes
C(25) C(26) 1.448(11) yes
C(25) C(30) 1.501(12) yes
C(26) C(31) 1.500(11) yes
O(1) H(1) 0.960 no
C(1) H(2) 0.980 no
C(3) H(3) 0.980 no
C(5) H(4) 0.930 no
C(6) H(5) 0.930 no
C(7) H(6) 0.930 no
C(8) H(7) 0.930 no
C(9) H(8) 0.930 no
C(10) H(9) 0.960 no
C(10) H(10) 0.960 no
C(10) H(11) 0.960 no
C(11) H(12) 0.960 no
C(11) H(13) 0.960 no
C(11) H(14) 0.960 no
C(17) H(15) 0.960 no
C(17) H(16) 0.960 no
C(17) H(17) 0.960 no
C(18) H(18) 0.960 no
C(18) H(19) 0.960 no
C(18) H(20) 0.960 no
C(19) H(21) 0.960 no
C(19) H(22) 0.960 no
C(19) H(23) 0.960 no
C(20) H(24) 0.960 no
C(20) H(25) 0.960 no
C(20) H(26) 0.960 no
C(21) H(27) 0.960 no
C(21) H(28) 0.960 no
C(21) H(29) 0.960 no
C(27) H(30) 0.960 no
C(27) H(31) 0.960 no
C(27) H(32) 0.960 no
C(28) H(33) 0.960 no
C(28) H(34) 0.960 no
C(28) H(35) 0.960 no
C(29) H(36) 0.960 no
C(29) H(37) 0.960 no
C(29) H(38) 0.960 no
C(30) H(39) 0.960 no
C(30) H(40) 0.960 no
C(30) H(41) 0.960 no
C(31) H(42) 0.960 no
C(31) H(43) 0.960 no
C(31) H(44) 0.960 no
